data_2106057
loop_
_publ_author_name
'Pierce, J.W.'
'Vlasse, M.'

_publ_section_title
;
 The crystal structures of two oxyfluorides of molybdenum
;
_journal_name_full 'Acta Crystallographica B (24,1968-38,1982)'
_journal_page_first 158
_journal_page_last 163
_journal_volume 27
_journal_year 1971
_chemical_formula_sum 'F0.8 Mo4 O11.2'
_chemical_name_systematic 'Mo4 O11.2 F0.8'
_space_group_IT_number 63
_symmetry_space_group_name_Hall '-C 2c 2'
_symmetry_space_group_name_H-M 'C m c m'
_cell_angle_alpha 90
_cell_angle_beta 90
_cell_angle_gamma 90
_cell_formula_units_Z 1
_cell_length_a 3.878
_cell_length_b 13.96
_cell_length_c 3.732
_cell_volume 202.039
_citation_journal_id_ASTM ACBCAR
_cod_data_source_file Pierce_ACBCAR_1971_1465.cif
_cod_data_source_block F0.8Mo4O11.2
_cod_original_cell_volume 202.0388
_cod_database_code 2106057

loop_
_symmetry_equiv_pos_as_xyz
x,y,z
-x,-y,z+1/2
x,-y,-z
-x,y,-z+1/2
-x,-y,-z
x,y,-z-1/2
-x,y,z
x,-y,z-1/2
x+1/2,y+1/2,z
-x+1/2,-y+1/2,z+1/2
x+1/2,-y+1/2,-z
-x+1/2,y+1/2,-z+1/2
-x+1/2,-y+1/2,-z
x+1/2,y+1/2,-z-1/2
-x+1/2,y+1/2,z
x+1/2,-y+1/2,z-1/2

loop_
_atom_site_label
_atom_site_type_symbol
_atom_site_fract_x
_atom_site_fract_y
_atom_site_fract_z
_atom_site_occupancy
_atom_site_U_iso_or_equiv
F1 F-1 0.5 0.0805 0.25 0.0667 0.0
Mo1 Mo+5 0 0.1026 0.25 1 0.0
F2 F-1 0.5 0.4371 0.25 0.0667 0.0
O2 O-2 0.5 0.4371 0.25 0.9333 0.0
O3 O-2 0 0.2208 0.25 0.9333 0.0
F3 F-1 0 0.2208 0.25 0.0667 0.0
O1 O-2 0.5 0.0805 0.25 0.9333 0.0
